data_7038045
loop_
_publ_author_name
'Al-Yasari, Ahmed'
'Van Steerteghem, Nick'
'El Moll, Hani'
'Clays, Koen'
'Fielden, John'

_publ_section_title
;
 Donor-acceptor organo-imido polyoxometalates: high transparency, high
 activity redox-active NLO chromophores.
;
_journal_issue 7
_journal_name_full 'Dalton transactions (Cambridge, England : 2003)'
_journal_page_first 2818
_journal_page_last 2822
_journal_paper_doi 10.1039/c6dt00115g
_journal_volume 45
_journal_year 2016
_chemical_formula_moiety 'C10 H8 Mo6 N2 O18, 2(C16 H36 N)'
_chemical_formula_sum 'C42 H80 Mo6 N4 O18'
_chemical_formula_weight 1504.74
_space_group_crystal_system monoclinic
_space_group_IT_number 14
_space_group_name_Hall '-P 2yn'
_space_group_name_H-M_alt 'P 1 21/n 1'
_symmetry_space_group_name_Hall '-P 2yn'
_symmetry_space_group_name_H-M 'P 1 21/n 1'
_atom_sites_solution_hydrogens geom
_atom_sites_solution_primary direct
_atom_sites_solution_secondary difmap
_audit_creation_method SHELXL-2014/7
_audit_update_record
;
2015-09-29 deposited with the CCDC.
2016-01-18 downloaded from the CCDC.
;
_cell_angle_alpha 90.00
_cell_angle_beta 91.5770(10)
_cell_angle_gamma 90.00
_cell_formula_units_Z 4
_cell_length_a 11.6395(2)
_cell_length_b 33.6792(5)
_cell_length_c 14.0382(2)
_cell_measurement_reflns_used 27848
_cell_measurement_temperature 140(2)
_cell_measurement_theta_max 32.6039
_cell_measurement_theta_min 2.8794
_cell_volume 5501.02(15)
_computing_cell_refinement
;
CrysAlisPro, Agilent Technologies,
Version 1.171.36.21 (release 14-08-2012 CrysAlis171 .NET)
(compiled Sep 14 2012,17:21:16)
;
_computing_data_collection
;
CrysAlisPro, Agilent Technologies,
Version 1.171.36.21 (release 14-08-2012 CrysAlis171 .NET)
(compiled Sep 14 2012,17:21:16)
;
_computing_data_reduction
;
CrysAlisPro, Agilent Technologies,
Version 1.171.36.21 (release 14-08-2012 CrysAlis171 .NET)
(compiled Sep 14 2012,17:21:16)
;
_computing_molecular_graphics 'ORTEP-3 (Farrugia, 1997)'
_computing_publication_material 'SHELXL-2014/7 (Sheldrick, 2014)'
_computing_structure_refinement 'SHELXL-2014/7 (Sheldrick, 2014)'
_computing_structure_solution 'SHELXS-97 (Sheldrick, 1990)'
_diffrn_ambient_temperature 140(2)
_diffrn_measured_fraction_theta_full 0.998
_diffrn_measured_fraction_theta_max 0.934
_diffrn_measurement_device_type 'Xcalibur, Sapphire3'
_diffrn_measurement_method '\w scans'
_diffrn_radiation_type MoK\a
_diffrn_radiation_wavelength 0.71073
_diffrn_reflns_av_R_equivalents 0.0572
_diffrn_reflns_av_unetI/netI 0.0452
_diffrn_reflns_laue_measured_fraction_full 0.998
_diffrn_reflns_laue_measured_fraction_max 0.934
_diffrn_reflns_limit_h_max 17
_diffrn_reflns_limit_h_min -16
_diffrn_reflns_limit_k_max 50
_diffrn_reflns_limit_k_min -50
_diffrn_reflns_limit_l_max 20
_diffrn_reflns_limit_l_min -20
_diffrn_reflns_number 122706
_diffrn_reflns_point_group_measured_fraction_full 0.998
_diffrn_reflns_point_group_measured_fraction_max 0.934
_diffrn_reflns_theta_full 25.000
_diffrn_reflns_theta_max 32.678
_diffrn_reflns_theta_min 2.885
_diffrn_source 'Enhance (Mo) X-ray Source'
_exptl_absorpt_coefficient_mu 1.397
_exptl_absorpt_correction_T_max 1.00000
_exptl_absorpt_correction_T_min 0.75057
_exptl_absorpt_correction_type multi-scan
_exptl_crystal_colour orange
_exptl_crystal_density_diffrn 1.817
_exptl_crystal_density_method 'not measured'
_exptl_crystal_description plate
_exptl_crystal_F_000 3024
_exptl_crystal_size_max 0.32
_exptl_crystal_size_mid 0.25
_exptl_crystal_size_min 0.07
_refine_diff_density_max 1.707
_refine_diff_density_min -1.884
_refine_diff_density_rms 0.161
_refine_ls_extinction_method none
_refine_ls_goodness_of_fit_ref 1.191
_refine_ls_hydrogen_treatment constr
_refine_ls_matrix_type full
_refine_ls_number_parameters 639
_refine_ls_number_reflns 18893
_refine_ls_number_restraints 0
_refine_ls_restrained_S_all 1.191
_refine_ls_R_factor_all 0.0758
_refine_ls_R_factor_gt 0.0566
_refine_ls_shift/su_max 0.001
_refine_ls_shift/su_mean 0.000
_refine_ls_structure_factor_coef Fsqd
_refine_ls_weighting_details 'w=1/[\s^2^(Fo^2^)+25.7752P] where P=(Fo^2^+2Fc^2^)/3'
_refine_ls_weighting_scheme calc
_refine_ls_wR_factor_gt 0.0888
_refine_ls_wR_factor_ref 0.0948
_reflns_Friedel_coverage 0.000
_reflns_number_gt 15094
_reflns_number_total 18893
_reflns_threshold_expression 'I > 2\s(I)'
_cod_data_source_file c6dt00115g2.cif
_cod_data_source_block NBu4-1
_cod_depositor_comments 'Adding full bibliography for 7038045--7038047.cif.'
_cod_database_code 7038045
_shelx_shelxl_version_number 2014/7
_shelx_space_group_comment
;
The symmetry employed for this shelxl refinement is uniquely defined
by the following loop, which should always be used as a source of
symmetry information in preference to the above space-group names.
They are only intended as comments.
;
_exptl_absorpt_special_details
; 
CrysAlisPro, Agilent Technologies,
Version 1.171.36.21 (release 14-08-2012 CrysAlis171 .NET)
(compiled Sep 14 2012,17:21:16)
Empirical absorption correction using spherical harmonics,
 implemented in SCALE3 ABSPACK scaling algorithm.
;

loop_
_space_group_symop_operation_xyz
'x, y, z'
'-x+1/2, y+1/2, -z+1/2'
'-x, -y, -z'
'x-1/2, -y-1/2, z-1/2'

loop_
_atom_site_label
_atom_site_type_symbol
_atom_site_fract_x
_atom_site_fract_y
_atom_site_fract_z
_atom_site_U_iso_or_equiv
_atom_site_adp_type
_atom_site_occupancy
_atom_site_site_symmetry_order
_atom_site_calc_flag
_atom_site_refinement_flags_posn
_atom_site_refinement_flags_adp
C1 C 0.5249(3) 0.23559(11) 0.6876(3) 0.0194(7) Uani 1 1 d . .
C2 C 0.5400(4) 0.21397(12) 0.7717(3) 0.0222(8) Uani 1 1 d . .
H2 H 0.4991 0.2210 0.8252 0.027 Uiso 1 1 calc R U
C3 C 0.6151(3) 0.18229(12) 0.7763(3) 0.0202(8) Uani 1 1 d . .
H3 H 0.6244 0.1681 0.8328 0.024 Uiso 1 1 calc R U
C4 C 0.6775(3) 0.17144(11) 0.6964(3) 0.0165(7) Uani 1 1 d . .
C5 C 0.6584(3) 0.19197(11) 0.6114(3) 0.0164(7) Uani 1 1 d . .
H5 H 0.6962 0.1841 0.5570 0.020 Uiso 1 1 calc R U
C6 C 0.5840(3) 0.22402(11) 0.6068(3) 0.0177(7) Uani 1 1 d . .
H6 H 0.5733 0.2379 0.5499 0.021 Uiso 1 1 calc R U
C7 C 0.8144(4) 0.12777(12) 0.7861(3) 0.0237(8) Uani 1 1 d . .
H7 H 0.7957 0.1351 0.8476 0.028 Uiso 1 1 calc R U
C8 C 0.8985(4) 0.10177(13) 0.7625(3) 0.0278(9) Uani 1 1 d . .
H8 H 0.9470 0.0881 0.8048 0.033 Uiso 1 1 calc R U
C9 C 0.8988(4) 0.09923(13) 0.6619(3) 0.0282(9) Uani 1 1 d . .
H9 H 0.9473 0.0835 0.6262 0.034 Uiso 1 1 calc R U
C10 C 0.8153(4) 0.12384(12) 0.6269(3) 0.0224(8) Uani 1 1 d . .
H10 H 0.7973 0.1282 0.5627 0.027 Uiso 1 1 calc R U
C11 C 0.2981(3) 0.21756(11) 0.4982(3) 0.0188(7) Uani 1 1 d . .
H11A H 0.2727 0.2426 0.5243 0.023 Uiso 1 1 calc R U
H11B H 0.3765 0.2133 0.5213 0.023 Uiso 1 1 calc R U
C12 C 0.3005(4) 0.22195(12) 0.3912(3) 0.0217(8) Uani 1 1 d . .
H12A H 0.2229 0.2239 0.3647 0.026 Uiso 1 1 calc R U
H12B H 0.3376 0.1991 0.3632 0.026 Uiso 1 1 calc R U
C13 C 0.3680(4) 0.25995(12) 0.3700(3) 0.0242(8) Uani 1 1 d . .
H13A H 0.3233 0.2828 0.3889 0.029 Uiso 1 1 calc R U
H13B H 0.4390 0.2599 0.4078 0.029 Uiso 1 1 calc R U
C14 C 0.3962(4) 0.26401(14) 0.2655(3) 0.0310(10) Uani 1 1 d . .
H14A H 0.4463 0.2428 0.2477 0.046 Uiso 1 1 calc R U
H14B H 0.4336 0.2890 0.2553 0.046 Uiso 1 1 calc R U
H14C H 0.3266 0.2628 0.2273 0.046 Uiso 1 1 calc R U
C15 C 0.2610(4) 0.14415(12) 0.5063(3) 0.0246(8) Uani 1 1 d . .
H15A H 0.2536 0.1435 0.4373 0.029 Uiso 1 1 calc R U
H15B H 0.2074 0.1249 0.5306 0.029 Uiso 1 1 calc R U
C16 C 0.3820(4) 0.13063(13) 0.5344(3) 0.0290(9) Uani 1 1 d . .
H16A H 0.4374 0.1504 0.5149 0.035 Uiso 1 1 calc R U
H16B H 0.3890 0.1276 0.6030 0.035 Uiso 1 1 calc R U
C17 C 0.4064(5) 0.09118(15) 0.4862(5) 0.0442(14) Uani 1 1 d . .
H17A H 0.3478 0.0722 0.5035 0.053 Uiso 1 1 calc R U
H17B H 0.4008 0.0948 0.4177 0.053 Uiso 1 1 calc R U
C18 C 0.5230(5) 0.07399(19) 0.5120(4) 0.0523(16) Uani 1 1 d . .
H18A H 0.5818 0.0923 0.4942 0.078 Uiso 1 1 calc R U
H18B H 0.5329 0.0494 0.4787 0.078 Uiso 1 1 calc R U
H18C H 0.5284 0.0693 0.5794 0.078 Uiso 1 1 calc R U
C19 C 0.2386(4) 0.18968(13) 0.6462(3) 0.0230(8) Uani 1 1 d . .
H19A H 0.3197 0.1869 0.6625 0.028 Uiso 1 1 calc R U
H19B H 0.2169 0.2166 0.6621 0.028 Uiso 1 1 calc R U
C20 C 0.1731(4) 0.16189(14) 0.7099(3) 0.0308(10) Uani 1 1 d . .
H20A H 0.1942 0.1345 0.6975 0.037 Uiso 1 1 calc R U
H20B H 0.0911 0.1648 0.6982 0.037 Uiso 1 1 calc R U
C21 C 0.2051(5) 0.17309(19) 0.8139(4) 0.0462(14) Uani 1 1 d . .
H21A H 0.2868 0.1688 0.8246 0.055 Uiso 1 1 calc R U
H21B H 0.1903 0.2012 0.8227 0.055 Uiso 1 1 calc R U
C22 C 0.1413(6) 0.1503(2) 0.8871(4) 0.0596(18) Uani 1 1 d . .
H22A H 0.0603 0.1547 0.8781 0.089 Uiso 1 1 calc R U
H22B H 0.1654 0.1589 0.9496 0.089 Uiso 1 1 calc R U
H22C H 0.1573 0.1224 0.8805 0.089 Uiso 1 1 calc R U
C23 C 0.0993(3) 0.18913(12) 0.5071(3) 0.0209(8) Uani 1 1 d . .
H23A H 0.0550 0.1691 0.5396 0.025 Uiso 1 1 calc R U
H23B H 0.0937 0.1833 0.4394 0.025 Uiso 1 1 calc R U
C24 C 0.0438(3) 0.22920(12) 0.5236(3) 0.0219(8) Uani 1 1 d . .
H24A H 0.0808 0.2494 0.4860 0.026 Uiso 1 1 calc R U
H24B H 0.0516 0.2365 0.5903 0.026 Uiso 1 1 calc R U
C25 C -0.0829(4) 0.22598(14) 0.4943(4) 0.0293(9) Uani 1 1 d . .
H25A H -0.0886 0.2172 0.4284 0.035 Uiso 1 1 calc R U
H25B H -0.1182 0.2057 0.5330 0.035 Uiso 1 1 calc R U
C26 C -0.1501(4) 0.26396(14) 0.5037(4) 0.0317(10) Uani 1 1 d . .
H26A H -0.1443 0.2731 0.5684 0.048 Uiso 1 1 calc R U
H26B H -0.2293 0.2592 0.4865 0.048 Uiso 1 1 calc R U
H26C H -0.1195 0.2837 0.4622 0.048 Uiso 1 1 calc R U
C27 C 0.3179(4) 0.51299(13) 0.2954(3) 0.0293(10) Uani 1 1 d . .
H27A H 0.3783 0.5328 0.2924 0.035 Uiso 1 1 calc R U
H27B H 0.3544 0.4878 0.3106 0.035 Uiso 1 1 calc R U
C28 C 0.2613(5) 0.50957(17) 0.1971(4) 0.0409(12) Uani 1 1 d . .
H28A H 0.2123 0.5324 0.1848 0.049 Uiso 1 1 calc R U
H28B H 0.2140 0.4859 0.1936 0.049 Uiso 1 1 calc R U
C29 C 0.3545(5) 0.50748(16) 0.1228(4) 0.0461(14) Uani 1 1 d . .
H29A H 0.3906 0.5333 0.1180 0.055 Uiso 1 1 calc R U
H29B H 0.4129 0.4887 0.1442 0.055 Uiso 1 1 calc R U
C30 C 0.3093(7) 0.4951(2) 0.0248(5) 0.069(2) Uani 1 1 d . .
H30A H 0.2793 0.4686 0.0279 0.103 Uiso 1 1 calc R U
H30B H 0.3707 0.4959 -0.0194 0.103 Uiso 1 1 calc R U
H30C H 0.2494 0.5129 0.0041 0.103 Uiso 1 1 calc R U
C31 C 0.1918(3) 0.56550(12) 0.3644(3) 0.0243(8) Uani 1 1 d . .
H31A H 0.1419 0.5654 0.3079 0.029 Uiso 1 1 calc R U
H31B H 0.1442 0.5713 0.4183 0.029 Uiso 1 1 calc R U
C32 C 0.2776(4) 0.59903(12) 0.3548(4) 0.0278(9) Uani 1 1 d . .
H32A H 0.3257 0.5941 0.3007 0.033 Uiso 1 1 calc R U
H32B H 0.3266 0.6005 0.4117 0.033 Uiso 1 1 calc R U
C33 C 0.2131(4) 0.63816(12) 0.3407(3) 0.0267(9) Uani 1 1 d . .
H33A H 0.1593 0.6356 0.2870 0.032 Uiso 1 1 calc R U
H33B H 0.1693 0.6438 0.3969 0.032 Uiso 1 1 calc R U
C34 C 0.2942(4) 0.67239(13) 0.3229(3) 0.0280(9) Uani 1 1 d . .
H34A H 0.3436 0.6763 0.3780 0.042 Uiso 1 1 calc R U
H34B H 0.2505 0.6961 0.3105 0.042 Uiso 1 1 calc R U
H34C H 0.3400 0.6664 0.2688 0.042 Uiso 1 1 calc R U
C35 C 0.3164(4) 0.52075(13) 0.4670(3) 0.0265(9) Uani 1 1 d . .
H35A H 0.3456 0.4938 0.4709 0.032 Uiso 1 1 calc R U
H35B H 0.3819 0.5381 0.4595 0.032 Uiso 1 1 calc R U
C36 C 0.2630(4) 0.53052(13) 0.5609(3) 0.0282(9) Uani 1 1 d . .
H36A H 0.2007 0.5122 0.5729 0.034 Uiso 1 1 calc R U
H36B H 0.2319 0.5572 0.5591 0.034 Uiso 1 1 calc R U
C37 C 0.3550(4) 0.52725(14) 0.6400(4) 0.0340(11) Uani 1 1 d . .
H37A H 0.3862 0.5005 0.6402 0.041 Uiso 1 1 calc R U
H37B H 0.4171 0.5454 0.6265 0.041 Uiso 1 1 calc R U
C38 C 0.3104(5) 0.53642(17) 0.7380(4) 0.0482(14) Uani 1 1 d . .
H38A H 0.2826 0.5632 0.7393 0.072 Uiso 1 1 calc R U
H38B H 0.3715 0.5333 0.7847 0.072 Uiso 1 1 calc R U
H38C H 0.2490 0.5185 0.7520 0.072 Uiso 1 1 calc R U
C39 C 0.1378(3) 0.49658(12) 0.3817(3) 0.0254(9) Uani 1 1 d . .
H39A H 0.0882 0.5062 0.4312 0.030 Uiso 1 1 calc R U
H39B H 0.0950 0.4986 0.3217 0.030 Uiso 1 1 calc R U
C40 C 0.1626(4) 0.45339(12) 0.4005(3) 0.0279(9) Uani 1 1 d . .
H40A H 0.1944 0.4503 0.4646 0.033 Uiso 1 1 calc R U
H40B H 0.2193 0.4440 0.3563 0.033 Uiso 1 1 calc R U
C41 C 0.0529(4) 0.42846(13) 0.3890(3) 0.0298(9) Uani 1 1 d . .
H41A H 0.0681 0.4020 0.4137 0.036 Uiso 1 1 calc R U
H41B H -0.0064 0.4402 0.4272 0.036 Uiso 1 1 calc R U
C42 C 0.0078(5) 0.42493(15) 0.2871(4) 0.0443(14) Uani 1 1 d . .
H42A H -0.0172 0.4505 0.2647 0.066 Uiso 1 1 calc R U
H42B H -0.0558 0.4068 0.2845 0.066 Uiso 1 1 calc R U
H42C H 0.0677 0.4152 0.2476 0.066 Uiso 1 1 calc R U
N1 N 0.4521(3) 0.26816(9) 0.6829(2) 0.0187(6) Uani 1 1 d . .
N2 N 0.7616(3) 0.14133(9) 0.7027(2) 0.0186(6) Uani 1 1 d . .
N3 N 0.2240(3) 0.18489(10) 0.5393(2) 0.0189(6) Uani 1 1 d . .
N4 N 0.2407(3) 0.52395(10) 0.3776(3) 0.0231(7) Uani 1 1 d . .
O1 O 0.2614(2) 0.36399(7) 0.70988(18) 0.0133(5) Uani 1 1 d . .
O2 O 0.2602(2) 0.43704(8) 0.6385(2) 0.0212(6) Uani 1 1 d . .
O3 O 0.0757(2) 0.38280(8) 0.8066(2) 0.0197(5) Uani 1 1 d . .
O4 O 0.2552(2) 0.29210(8) 0.7838(2) 0.0197(6) Uani 1 1 d . .
O5 O 0.4439(2) 0.34805(8) 0.61053(19) 0.0189(5) Uani 1 1 d . .
O6 O 0.2512(2) 0.30287(8) 0.5924(2) 0.0189(5) Uani 1 1 d . .
O7 O 0.0741(2) 0.39404(8) 0.62229(19) 0.0179(5) Uani 1 1 d . .
O8 O 0.2649(2) 0.42693(8) 0.8261(2) 0.0215(6) Uani 1 1 d . .
O9 O 0.4470(2) 0.33690(8) 0.80024(19) 0.0165(5) Uani 1 1 d . .
O10 O 0.2538(2) 0.37475(8) 0.52124(19) 0.0178(5) Uani 1 1 d . .
O11 O 0.4476(2) 0.41040(8) 0.7241(2) 0.0187(5) Uani 1 1 d . .
O12 O 0.2633(2) 0.35572(8) 0.89834(19) 0.0185(5) Uani 1 1 d . .
O13 O 0.0693(2) 0.32024(8) 0.69544(19) 0.0178(5) Uani 1 1 d . .
O14 O 0.0468(2) 0.33007(9) 0.4951(2) 0.0218(6) Uani 1 1 d . .
O15 O 0.4492(3) 0.42377(10) 0.5206(2) 0.0277(7) Uani 1 1 d . .
O16 O 0.0645(3) 0.30784(10) 0.8982(2) 0.0272(7) Uani 1 1 d . .
O17 O 0.0673(3) 0.46264(9) 0.7429(2) 0.0307(7) Uani 1 1 d . .
O18 O 0.4724(2) 0.40157(9) 0.9243(2) 0.0232(6) Uani 1 1 d . .
Mo1 Mo 0.13217(3) 0.34413(2) 0.58875(2) 0.01496(6) Uani 1 1 d . .
Mo2 Mo 0.38713(3) 0.38628(2) 0.83211(2) 0.01572(6) Uani 1 1 d . .
Mo3 Mo 0.36926(3) 0.39777(2) 0.59796(2) 0.01785(7) Uani 1 1 d . .
Mo4 Mo 0.14964(3) 0.33155(2) 0.82093(2) 0.01761(7) Uani 1 1 d . .
Mo5 Mo 0.36563(3) 0.31004(2) 0.69059(2) 0.01626(6) Uani 1 1 d . .
Mo6 Mo 0.15008(3) 0.42175(2) 0.73135(3) 0.01863(7) Uani 1 1 d . .

loop_
_atom_site_aniso_label
_atom_site_aniso_U_11
_atom_site_aniso_U_22
_atom_site_aniso_U_33
_atom_site_aniso_U_23
_atom_site_aniso_U_13
_atom_site_aniso_U_12
C1 0.0184(18) 0.0178(17) 0.022(2) -0.0031(14) -0.0011(14) -0.0010(14)
C2 0.024(2) 0.025(2) 0.0177(19) -0.0032(15) 0.0046(15) 0.0037(15)
C3 0.025(2) 0.0238(19) 0.0116(17) 0.0038(14) 0.0027(14) 0.0030(15)
C4 0.0176(17) 0.0162(16) 0.0155(18) 0.0010(13) -0.0003(13) 0.0007(13)
C5 0.0170(17) 0.0208(17) 0.0114(17) 0.0012(13) 0.0020(13) 0.0018(13)
C6 0.0172(17) 0.0177(17) 0.0180(18) 0.0017(13) -0.0025(13) 0.0002(13)
C7 0.028(2) 0.026(2) 0.017(2) 0.0065(15) -0.0030(15) 0.0031(16)
C8 0.030(2) 0.025(2) 0.029(2) 0.0074(17) -0.0075(18) 0.0057(17)
C9 0.026(2) 0.022(2) 0.036(3) 0.0005(17) 0.0011(18) 0.0076(16)
C10 0.026(2) 0.0226(19) 0.019(2) -0.0013(15) 0.0034(15) 0.0068(15)
C11 0.0193(18) 0.0175(17) 0.0198(19) -0.0015(14) 0.0018(14) -0.0027(14)
C12 0.0221(19) 0.0219(19) 0.021(2) -0.0017(15) 0.0011(15) 0.0004(15)
C13 0.027(2) 0.0221(19) 0.024(2) 0.0001(15) 0.0032(16) 0.0003(16)
C14 0.034(2) 0.029(2) 0.030(2) 0.0042(18) 0.0064(19) 0.0047(19)
C15 0.028(2) 0.0174(18) 0.028(2) -0.0034(15) 0.0027(17) -0.0023(15)
C16 0.034(2) 0.027(2) 0.026(2) 0.0023(17) 0.0012(18) 0.0064(18)
C17 0.039(3) 0.026(2) 0.068(4) -0.006(2) 0.016(3) 0.004(2)
C18 0.063(4) 0.054(4) 0.041(3) 0.014(3) 0.018(3) 0.032(3)
C19 0.025(2) 0.027(2) 0.0176(19) -0.0012(15) -0.0035(15) -0.0023(16)
C20 0.036(3) 0.030(2) 0.026(2) 0.0042(18) 0.0018(19) -0.0052(19)
C21 0.053(3) 0.062(4) 0.024(3) 0.004(2) -0.003(2) -0.016(3)
C22 0.086(5) 0.065(4) 0.028(3) 0.005(3) 0.005(3) -0.024(4)
C23 0.0173(18) 0.0234(19) 0.022(2) -0.0025(15) -0.0017(14) -0.0054(14)
C24 0.0224(19) 0.0225(19) 0.021(2) -0.0030(15) -0.0009(15) -0.0025(15)
C25 0.0177(19) 0.031(2) 0.039(3) -0.0020(19) 0.0003(17) -0.0013(16)
C26 0.025(2) 0.038(3) 0.033(3) 0.007(2) 0.0056(18) 0.0022(18)
C27 0.021(2) 0.025(2) 0.043(3) 0.0059(19) 0.0063(18) 0.0051(16)
C28 0.039(3) 0.046(3) 0.038(3) 0.008(2) 0.005(2) 0.013(2)
C29 0.052(3) 0.032(3) 0.055(4) -0.001(2) 0.021(3) 0.001(2)
C30 0.092(6) 0.074(5) 0.041(4) 0.005(3) 0.013(4) 0.036(4)
C31 0.0169(18) 0.0201(19) 0.036(2) 0.0051(16) 0.0009(16) 0.0016(14)
C32 0.0173(19) 0.023(2) 0.043(3) 0.0044(18) 0.0028(17) 0.0029(15)
C33 0.0170(19) 0.023(2) 0.040(3) 0.0023(18) 0.0012(17) 0.0040(15)
C34 0.027(2) 0.023(2) 0.033(2) 0.0061(17) 0.0021(18) 0.0028(16)
C35 0.0175(19) 0.022(2) 0.039(3) 0.0036(17) -0.0068(17) -0.0018(15)
C36 0.025(2) 0.022(2) 0.038(3) 0.0019(17) -0.0100(18) -0.0049(16)
C37 0.036(3) 0.027(2) 0.039(3) 0.0045(19) -0.015(2) -0.0121(19)
C38 0.055(4) 0.043(3) 0.045(3) 0.005(2) -0.015(3) -0.017(3)
C39 0.0181(19) 0.0200(19) 0.038(3) 0.0055(17) -0.0082(17) -0.0016(15)
C40 0.026(2) 0.022(2) 0.036(3) 0.0065(17) -0.0087(18) -0.0017(16)
C41 0.032(2) 0.024(2) 0.034(3) 0.0039(18) -0.0068(19) -0.0044(17)
C42 0.055(3) 0.030(3) 0.046(3) -0.001(2) -0.025(3) -0.002(2)
N1 0.0181(15) 0.0176(15) 0.0202(17) -0.0039(12) -0.0023(12) 0.0040(12)
N2 0.0205(16) 0.0181(15) 0.0173(16) 0.0006(12) 0.0002(12) 0.0033(12)
N3 0.0189(16) 0.0195(15) 0.0182(16) -0.0017(12) -0.0005(12) -0.0025(12)
N4 0.0158(16) 0.0212(16) 0.032(2) 0.0030(14) -0.0010(13) -0.0003(12)
O1 0.0137(11) 0.0130(11) 0.0133(12) -0.0011(9) -0.0003(9) -0.0003(9)
O2 0.0211(14) 0.0141(12) 0.0281(16) 0.0048(11) -0.0031(11) -0.0007(10)
O3 0.0132(12) 0.0268(14) 0.0193(14) -0.0027(11) 0.0027(10) 0.0020(10)
O4 0.0197(13) 0.0168(13) 0.0226(15) 0.0049(10) -0.0012(11) -0.0034(10)
O5 0.0147(12) 0.0243(14) 0.0179(14) 0.0000(11) 0.0033(10) 0.0012(10)
O6 0.0188(13) 0.0181(13) 0.0199(14) -0.0055(10) -0.0010(10) 0.0008(10)
O7 0.0139(12) 0.0197(13) 0.0197(14) -0.0003(10) -0.0036(10) 0.0021(10)
O8 0.0207(14) 0.0199(13) 0.0234(15) -0.0073(11) -0.0058(11) 0.0032(11)
O9 0.0159(12) 0.0171(12) 0.0164(13) 0.0005(10) -0.0025(10) 0.0021(10)
O10 0.0175(13) 0.0227(13) 0.0131(13) 0.0040(10) -0.0005(10) -0.0018(10)
O11 0.0161(13) 0.0171(13) 0.0228(14) 0.0032(10) -0.0018(10) -0.0046(10)
O12 0.0181(13) 0.0246(14) 0.0128(13) -0.0005(10) 0.0000(10) 0.0000(10)
O13 0.0145(12) 0.0207(13) 0.0181(14) 0.0025(10) 0.0010(10) -0.0025(10)
O14 0.0225(14) 0.0260(15) 0.0167(14) -0.0009(11) -0.0053(11) -0.0052(11)
O15 0.0231(15) 0.0368(17) 0.0233(16) 0.0121(13) 0.0001(12) -0.0099(13)
O16 0.0234(15) 0.0409(18) 0.0176(15) 0.0054(12) 0.0034(11) -0.0103(13)
O17 0.0253(16) 0.0229(15) 0.043(2) -0.0094(13) -0.0116(14) 0.0110(12)
O18 0.0230(14) 0.0256(15) 0.0208(15) -0.0028(11) -0.0049(11) -0.0020(11)
Mo1 0.01490(14) 0.01744(14) 0.01242(14) -0.00059(11) -0.00171(11) -0.00200(11)
Mo2 0.01467(14) 0.01685(14) 0.01541(15) -0.00147(11) -0.00355(11) 0.00000(11)
Mo3 0.01608(15) 0.02044(15) 0.01706(16) 0.00520(12) 0.00126(11) -0.00464(12)
Mo4 0.01650(15) 0.02327(16) 0.01317(15) 0.00210(12) 0.00254(11) -0.00452(12)
Mo5 0.01613(15) 0.01436(14) 0.01821(16) -0.00161(11) -0.00084(11) 0.00287(11)
Mo6 0.01578(15) 0.01616(15) 0.02372(17) -0.00336(12) -0.00394(12) 0.00404(11)

loop_
_atom_type_symbol
_atom_type_description
_atom_type_scat_dispersion_real
_atom_type_scat_dispersion_imag
_atom_type_scat_source
C C 0.0033 0.0016 'International Tables Vol C Tables 4.2.6.8 and 6.1.1.4'
H H 0.0000 0.0000 'International Tables Vol C Tables 4.2.6.8 and 6.1.1.4'
N N 0.0061 0.0033 'International Tables Vol C Tables 4.2.6.8 and 6.1.1.4'
O O 0.0106 0.0060 'International Tables Vol C Tables 4.2.6.8 and 6.1.1.4'
Mo Mo -1.6832 0.6857 'International Tables Vol C Tables 4.2.6.8 and 6.1.1.4'

loop_
_geom_angle_atom_site_label_1
_geom_angle_atom_site_label_2
_geom_angle_atom_site_label_3
_geom_angle
N1 C1 C2 121.1(4)
N1 C1 C6 119.7(4)
C2 C1 C6 119.2(4)
C3 C2 C1 120.6(4)
C3 C2 H2 119.7
C1 C2 H2 119.7
C2 C3 C4 120.4(4)
C2 C3 H3 119.8
C4 C3 H3 119.8
C5 C4 C3 118.9(3)
C5 C4 N2 120.3(3)
C3 C4 N2 120.7(3)
C6 C5 C4 120.8(3)
C6 C5 H5 119.6
C4 C5 H5 119.6
C5 C6 C1 120.0(4)
C5 C6 H6 120.0
C1 C6 H6 120.0
C8 C7 N2 108.2(4)
C8 C7 H7 125.9
N2 C7 H7 125.9
C7 C8 C9 107.7(4)
C7 C8 H8 126.2
C9 C8 H8 126.2
C10 C9 C8 107.6(4)
C10 C9 H9 126.2
C8 C9 H9 126.2
C9 C10 N2 108.4(4)
C9 C10 H10 125.8
N2 C10 H10 125.8
C12 C11 N3 118.3(3)
C12 C11 H11A 107.7
N3 C11 H11A 107.7
C12 C11 H11B 107.7
N3 C11 H11B 107.7
H11A C11 H11B 107.1
C11 C12 C13 107.4(3)
C11 C12 H12A 110.2
C13 C12 H12A 110.2
C11 C12 H12B 110.2
C13 C12 H12B 110.2
H12A C12 H12B 108.5
C14 C13 C12 112.9(4)
C14 C13 H13A 109.0
C12 C13 H13A 109.0
C14 C13 H13B 109.0
C12 C13 H13B 109.0
H13A C13 H13B 107.8
C13 C14 H14A 109.5
C13 C14 H14B 109.5
H14A C14 H14B 109.5
C13 C14 H14C 109.5
H14A C14 H14C 109.5
H14B C14 H14C 109.5
N3 C15 C16 117.4(3)
N3 C15 H15A 107.9
C16 C15 H15A 107.9
N3 C15 H15B 107.9
C16 C15 H15B 107.9
H15A C15 H15B 107.2
C17 C16 C15 109.2(4)
C17 C16 H16A 109.8
C15 C16 H16A 109.8
C17 C16 H16B 109.8
C15 C16 H16B 109.8
H16A C16 H16B 108.3
C18 C17 C16 113.9(5)
C18 C17 H17A 108.8
C16 C17 H17A 108.8
C18 C17 H17B 108.8
C16 C17 H17B 108.8
H17A C17 H17B 107.7
C17 C18 H18A 109.5
C17 C18 H18B 109.5
H18A C18 H18B 109.5
C17 C18 H18C 109.5
H18A C18 H18C 109.5
H18B C18 H18C 109.5
C20 C19 N3 118.4(3)
C20 C19 H19A 107.7
N3 C19 H19A 107.7
C20 C19 H19B 107.7
N3 C19 H19B 107.7
H19A C19 H19B 107.1
C19 C20 C21 107.2(4)
C19 C20 H20A 110.3
C21 C20 H20A 110.3
C19 C20 H20B 110.3
C21 C20 H20B 110.3
H20A C20 H20B 108.5
C22 C21 C20 114.4(5)
C22 C21 H21A 108.7
C20 C21 H21A 108.7
C22 C21 H21B 108.7
C20 C21 H21B 108.7
H21A C21 H21B 107.6
C21 C22 H22A 109.5
C21 C22 H22B 109.5
H22A C22 H22B 109.5
C21 C22 H22C 109.5
H22A C22 H22C 109.5
H22B C22 H22C 109.5
N3 C23 C24 116.6(3)
N3 C23 H23A 108.2
C24 C23 H23A 108.2
N3 C23 H23B 108.2
C24 C23 H23B 108.2
H23A C23 H23B 107.3
C23 C24 C25 108.0(3)
C23 C24 H24A 110.1
C25 C24 H24A 110.1
C23 C24 H24B 110.1
C25 C24 H24B 110.1
H24A C24 H24B 108.4
C26 C25 C24 114.6(4)
C26 C25 H25A 108.6
C24 C25 H25A 108.6
C26 C25 H25B 108.6
C24 C25 H25B 108.6
H25A C25 H25B 107.6
C25 C26 H26A 109.5
C25 C26 H26B 109.5
H26A C26 H26B 109.5
C25 C26 H26C 109.5
H26A C26 H26C 109.5
H26B C26 H26C 109.5
C28 C27 N4 117.1(4)
C28 C27 H27A 108.0
N4 C27 H27A 108.0
C28 C27 H27B 108.0
N4 C27 H27B 108.0
H27A C27 H27B 107.3
C27 C28 C29 109.0(5)
C27 C28 H28A 109.9
C29 C28 H28A 109.9
C27 C28 H28B 109.9
C29 C28 H28B 109.9
H28A C28 H28B 108.3
C30 C29 C28 113.4(5)
C30 C29 H29A 108.9
C28 C29 H29A 108.9
C30 C29 H29B 108.9
C28 C29 H29B 108.9
H29A C29 H29B 107.7
C29 C30 H30A 109.5
C29 C30 H30B 109.5
H30A C30 H30B 109.5
C29 C30 H30C 109.5
H30A C30 H30C 109.5
H30B C30 H30C 109.5
C32 C31 N4 116.8(3)
C32 C31 H31A 108.1
N4 C31 H31A 108.1
C32 C31 H31B 108.1
N4 C31 H31B 108.1
H31A C31 H31B 107.3
C31 C32 C33 109.4(3)
C31 C32 H32A 109.8
C33 C32 H32A 109.8
C31 C32 H32B 109.8
C33 C32 H32B 109.8
H32A C32 H32B 108.2
C34 C33 C32 111.8(3)
C34 C33 H33A 109.3
C32 C33 H33A 109.3
C34 C33 H33B 109.2
C32 C33 H33B 109.3
H33A C33 H33B 107.9
C33 C34 H34A 109.5
C33 C34 H34B 109.5
H34A C34 H34B 109.5
C33 C34 H34C 109.5
H34A C34 H34C 109.5
H34B C34 H34C 109.5
C36 C35 N4 117.6(3)
C36 C35 H35A 107.9
N4 C35 H35A 107.9
C36 C35 H35B 107.9
N4 C35 H35B 107.9
H35A C35 H35B 107.2
C35 C36 C37 108.8(4)
C35 C36 H36A 109.9
C37 C36 H36A 109.9
C35 C36 H36B 109.9
C37 C36 H36B 109.9
H36A C36 H36B 108.3
C38 C37 C36 113.3(4)
C38 C37 H37A 108.9
C36 C37 H37A 108.9
C38 C37 H37B 108.9
C36 C37 H37B 108.9
H37A C37 H37B 107.7
C37 C38 H38A 109.5
C37 C38 H38B 109.5
H38A C38 H38B 109.5
C37 C38 H38C 109.5
H38A C38 H38C 109.5
H38B C38 H38C 109.5
C40 C39 N4 116.5(3)
C40 C39 H39A 108.2
N4 C39 H39A 108.2
C40 C39 H39B 108.2
N4 C39 H39B 108.2
H39A C39 H39B 107.3
C39 C40 C41 110.8(4)
C39 C40 H40A 109.5
C41 C40 H40A 109.5
C39 C40 H40B 109.5
C41 C40 H40B 109.5
H40A C40 H40B 108.1
C42 C41 C40 114.1(4)
C42 C41 H41A 108.7
C40 C41 H41A 108.7
C42 C41 H41B 108.7
C40 C41 H41B 108.7
H41A C41 H41B 107.6
C41 C42 H42A 109.5
C41 C42 H42B 109.5
H42A C42 H42B 109.5
C41 C42 H42C 109.5
H42A C42 H42C 109.5
H42B C42 H42C 109.5
C1 N1 Mo5 173.3(3)
C10 N2 C7 108.1(3)
C10 N2 C4 125.8(3)
C7 N2 C4 125.6(3)
C15 N3 C23 105.8(3)
C15 N3 C19 112.0(3)
C23 N3 C19 111.4(3)
C15 N3 C11 111.7(3)
C23 N3 C11 111.5(3)
C19 N3 C11 104.5(3)
C39 N4 C35 111.5(3)
C39 N4 C31 105.7(3)
C35 N4 C31 111.9(3)
C39 N4 C27 111.4(3)
C35 N4 C27 105.5(3)
C31 N4 C27 110.9(3)
Mo5 O1 Mo4 90.85(9)
Mo5 O1 Mo3 90.63(9)
Mo4 O1 Mo3 178.41(13)
Mo5 O1 Mo1 91.14(9)
Mo4 O1 Mo1 89.58(9)
Mo3 O1 Mo1 89.83(9)
Mo5 O1 Mo2 91.10(9)
Mo4 O1 Mo2 90.53(9)
Mo3 O1 Mo2 90.01(9)
Mo1 O1 Mo2 177.75(12)
Mo5 O1 Mo6 179.71(14)
Mo4 O1 Mo6 89.00(9)
Mo3 O1 Mo6 89.52(9)
Mo1 O1 Mo6 89.10(9)
Mo2 O1 Mo6 88.65(8)
Mo6 O2 Mo3 118.19(13)
Mo6 O3 Mo4 117.61(13)
Mo4 O4 Mo5 114.27(13)
Mo3 O5 Mo5 114.51(13)
Mo5 O6 Mo1 114.09(13)
Mo1 O7 Mo6 117.40(13)
Mo6 O8 Mo2 117.80(14)
Mo2 O9 Mo5 114.62(13)
Mo3 O10 Mo1 116.50(13)
Mo2 O11 Mo3 116.64(13)
Mo4 O12 Mo2 117.12(13)
Mo1 O13 Mo4 116.01(13)
O14 Mo1 O13 105.51(13)
O14 Mo1 O7 103.75(13)
O13 Mo1 O7 91.88(12)
O14 Mo1 O6 102.77(13)
O13 Mo1 O6 88.05(12)
O7 Mo1 O6 152.46(11)
O14 Mo1 O10 100.57(12)
O13 Mo1 O10 153.64(11)
O7 Mo1 O10 85.51(11)
O6 Mo1 O10 82.52(11)
O14 Mo1 O1 175.65(12)
O13 Mo1 O1 78.37(10)
O7 Mo1 O1 77.87(10)
O6 Mo1 O1 75.16(10)
O10 Mo1 O1 75.44(10)
O18 Mo2 O9 103.92(13)
O18 Mo2 O11 105.18(13)
O9 Mo2 O11 92.38(12)
O18 Mo2 O8 103.23(13)
O9 Mo2 O8 151.97(11)
O11 Mo2 O8 87.19(12)
O18 Mo2 O12 102.36(13)
O9 Mo2 O12 86.08(11)
O11 Mo2 O12 151.95(11)
O8 Mo2 O12 81.42(12)
O18 Mo2 O1 176.95(12)
O9 Mo2 O1 76.62(10)
O11 Mo2 O1 77.75(10)
O8 Mo2 O1 75.91(10)
O12 Mo2 O1 74.64(10)
O15 Mo3 O10 104.14(13)
O15 Mo3 O5 104.97(14)
O10 Mo3 O5 90.44(12)
O15 Mo3 O2 102.26(14)
O10 Mo3 O2 89.17(12)
O5 Mo3 O2 152.00(12)
O15 Mo3 O11 102.18(13)
O10 Mo3 O11 153.59(11)
O5 Mo3 O11 84.80(11)
O2 Mo3 O11 83.21(12)
O15 Mo3 O1 177.43(13)
O10 Mo3 O1 78.11(10)
O5 Mo3 O1 76.11(10)
O2 Mo3 O1 76.42(10)
O11 Mo3 O1 75.53(10)
O16 Mo4 O12 104.51(13)
O16 Mo4 O4 103.97(14)
O12 Mo4 O4 90.64(12)
O16 Mo4 O3 102.77(14)
O12 Mo4 O3 88.74(12)
O4 Mo4 O3 152.51(11)
O16 Mo4 O13 101.88(13)
O12 Mo4 O13 153.52(11)
O4 Mo4 O13 85.16(11)
O3 Mo4 O13 83.28(11)
O16 Mo4 O1 177.76(12)
O12 Mo4 O1 77.65(10)
O4 Mo4 O1 76.50(10)
O3 Mo4 O1 76.54(10)
O13 Mo4 O1 75.95(10)
N1 Mo5 O6 104.26(13)
N1 Mo5 O5 102.52(14)
O6 Mo5 O5 89.69(12)
N1 Mo5 O4 100.57(14)
O6 Mo5 O4 89.19(12)
O5 Mo5 O4 156.42(11)
N1 Mo5 O9 98.78(13)
O6 Mo5 O9 156.96(11)
O5 Mo5 O9 85.85(11)
O4 Mo5 O9 86.02(11)
N1 Mo5 O1 176.14(13)
O6 Mo5 O1 79.48(10)
O5 Mo5 O1 78.27(10)
O4 Mo5 O1 78.37(10)
O9 Mo5 O1 77.47(10)
O17 Mo6 O8 104.73(13)
O17 Mo6 O3 103.80(15)
O8 Mo6 O3 89.82(12)
O17 Mo6 O2 103.83(15)
O8 Mo6 O2 88.88(13)
O3 Mo6 O2 151.73(11)
O17 Mo6 O7 102.38(13)
O8 Mo6 O7 152.88(11)
O3 Mo6 O7 84.50(12)
O2 Mo6 O7 83.90(12)
O17 Mo6 O1 177.77(12)
O8 Mo6 O1 77.49(10)
O3 Mo6 O1 76.30(10)
O2 Mo6 O1 75.86(10)
O7 Mo6 O1 75.39(10)

loop_
_geom_bond_atom_site_label_1
_geom_bond_atom_site_label_2
_geom_bond_distance
C1 N1 1.387(5)
C1 C2 1.394(6)
C1 C6 1.399(5)
C2 C3 1.380(5)
C2 H2 0.9300
C3 C4 1.401(5)
C3 H3 0.9300
C4 C5 1.392(5)
C4 N2 1.411(5)
C5 C6 1.384(5)
C5 H5 0.9300
C6 H6 0.9300
C7 C8 1.361(6)
C7 N2 1.384(5)
C7 H7 0.9300
C8 C9 1.414(6)
C8 H8 0.9300
C9 C10 1.359(6)
C9 H9 0.9300
C10 N2 1.381(5)
C10 H10 0.9300
C11 C12 1.510(6)
C11 N3 1.521(5)
C11 H11A 0.9700
C11 H11B 0.9700
C12 C13 1.536(6)
C12 H12A 0.9700
C12 H12B 0.9700
C13 C14 1.519(6)
C13 H13A 0.9700
C13 H13B 0.9700
C14 H14A 0.9600
C14 H14B 0.9600
C14 H14C 0.9600
C15 N3 1.514(5)
C15 C16 1.522(6)
C15 H15A 0.9700
C15 H15B 0.9700
C16 C17 1.521(6)
C16 H16A 0.9700
C16 H16B 0.9700
C17 C18 1.510(8)
C17 H17A 0.9700
C17 H17B 0.9700
C18 H18A 0.9600
C18 H18B 0.9600
C18 H18C 0.9600
C19 C20 1.514(6)
C19 N3 1.515(5)
C19 H19A 0.9700
C19 H19B 0.9700
C20 C21 1.543(7)
C20 H20A 0.9700
C20 H20B 0.9700
C21 C22 1.497(8)
C21 H21A 0.9700
C21 H21B 0.9700
C22 H22A 0.9600
C22 H22B 0.9600
C22 H22C 0.9600
C23 N3 1.515(5)
C23 C24 1.517(6)
C23 H23A 0.9700
C23 H23B 0.9700
C24 C25 1.524(6)
C24 H24A 0.9700
C24 H24B 0.9700
C25 C26 1.507(6)
C25 H25A 0.9700
C25 H25B 0.9700
C26 H26A 0.9600
C26 H26B 0.9600
C26 H26C 0.9600
C27 C28 1.518(7)
C27 N4 1.527(6)
C27 H27A 0.9700
C27 H27B 0.9700
C28 C29 1.527(7)
C28 H28A 0.9700
C28 H28B 0.9700
C29 C30 1.517(9)
C29 H29A 0.9700
C29 H29B 0.9700
C30 H30A 0.9600
C30 H30B 0.9600
C30 H30C 0.9600
C31 C32 1.516(6)
C31 N4 1.520(5)
C31 H31A 0.9700
C31 H31B 0.9700
C32 C33 1.527(6)
C32 H32A 0.9700
C32 H32B 0.9700
C33 C34 1.515(6)
C33 H33A 0.9700
C33 H33B 0.9700
C34 H34A 0.9600
C34 H34B 0.9600
C34 H34C 0.9600
C35 C36 1.509(7)
C35 N4 1.517(5)
C35 H35A 0.9700
C35 H35B 0.9700
C36 C37 1.525(6)
C36 H36A 0.9700
C36 H36B 0.9700
C37 C38 1.514(8)
C37 H37A 0.9700
C37 H37B 0.9700
C38 H38A 0.9600
C38 H38B 0.9600
C38 H38C 0.9600
C39 C40 1.505(6)
C39 N4 1.514(5)
C39 H39A 0.9700
C39 H39B 0.9700
C40 C41 1.533(6)
C40 H40A 0.9700
C40 H40B 0.9700
C41 C42 1.515(7)
C41 H41A 0.9700
C41 H41B 0.9700
C42 H42A 0.9600
C42 H42B 0.9600
C42 H42C 0.9600
N1 Mo5 1.738(3)
O1 Mo5 2.206(2)
O1 Mo4 2.330(3)
O1 Mo3 2.334(3)
O1 Mo1 2.337(3)
O1 Mo2 2.348(3)
O1 Mo6 2.361(2)
O2 Mo6 1.923(3)
O2 Mo3 1.930(3)
O3 Mo6 1.907(3)
O3 Mo4 1.937(3)
O4 Mo4 1.892(3)
O4 Mo5 1.955(3)
O5 Mo3 1.893(3)
O5 Mo5 1.946(3)
O6 Mo5 1.905(3)
O6 Mo1 1.962(3)
O7 Mo1 1.876(3)
O7 Mo6 1.980(3)
O8 Mo6 1.868(3)
O8 Mo2 1.974(3)
O9 Mo2 1.862(3)
O9 Mo5 2.001(3)
O10 Mo3 1.868(3)
O10 Mo1 2.010(3)
O11 Mo2 1.874(3)
O11 Mo3 2.015(3)
O12 Mo4 1.875(3)
O12 Mo2 2.018(3)
O13 Mo1 1.867(3)
O13 Mo4 2.008(3)
O14 Mo1 1.693(3)
O15 Mo3 1.694(3)
O16 Mo4 1.690(3)
O17 Mo6 1.691(3)
O18 Mo2 1.690(3)
